data_2230252
loop_
_publ_author_name
'Slawin, Alexandra M. Z.'
'Waddell, Paul G.'
'Woollins, J. Derek'

_publ_section_title
;
 <i>trans</i>-Dibromidobis(triphenylphosphane)platinum(II) chloroform
 monosolvate
;
_journal_coeditor_code BT5541
_journal_issue 6
_journal_name_full 'Acta Crystallographica Section E'
_journal_page_first m722
_journal_paper_doi 10.1107/S1600536811016849
_journal_volume 67
_journal_year 2011
_chemical_formula_iupac '[Pt Br2 (C18 H15 P)2], C H Cl3'
_chemical_formula_moiety 'C36 H30 Br2 P2 Pt, C H Cl3'
_chemical_formula_sum 'C37 H31 Br2 Cl3 P2 Pt'
_chemical_formula_weight 998.82
_chemical_name_systematic
;
<i>trans</i>-Dibromidobis(triphenylphosphane)platinum(II) chloroform
monosolvate
;
_space_group_IT_number 15
_symmetry_cell_setting monoclinic
_symmetry_space_group_name_Hall '-C 2yc'
_symmetry_space_group_name_H-M 'C 1 2/c 1'
_atom_sites_solution_hydrogens geom
_atom_sites_solution_primary direct
_atom_sites_solution_secondary difmap
_audit_creation_method 'WinGX routine CIF_UPDATE'
_cell_angle_alpha 90
_cell_angle_beta 92.402(6)
_cell_angle_gamma 90
_cell_formula_units_Z 4
_cell_length_a 12.2581(11)
_cell_length_b 14.5375(13)
_cell_length_c 20.1433(18)
_cell_measurement_reflns_used 14699
_cell_measurement_temperature 125(2)
_cell_measurement_theta_max 27.4
_cell_measurement_theta_min 3
_cell_volume 3586.4(6)
_computing_cell_refinement 'PROCESS-AUTO (Rigaku, 1998)'
_computing_data_collection 'SCXmini Benchtop Crystallography System Software (Rigaku, 2006<i>a</i>)'
_computing_data_reduction 'PROCESS-AUTO (Rigaku, 1998)'
_computing_molecular_graphics 'CrystalStructure (Rigaku, 2006<i>b</i>)'
_computing_publication_material 'CrystalStructure (Rigaku, 2006<i>b</i>'
_computing_structure_refinement 'SHELXL97 (Sheldrick, 2008)'
_computing_structure_solution 'SHELXS97 (Sheldrick, 2008)'
_diffrn_ambient_temperature 125(2)
_diffrn_detector_area_resol_mean 6.85
_diffrn_measured_fraction_theta_full 0.998
_diffrn_measured_fraction_theta_max 0.998
_diffrn_measurement_device_type 'Rigaku SCXmini'
_diffrn_measurement_method \w
_diffrn_radiation_monochromator graphite
_diffrn_radiation_type MoK\a
_diffrn_radiation_wavelength 0.71075
_diffrn_reflns_av_R_equivalents 0.0431
_diffrn_reflns_limit_h_max 14
_diffrn_reflns_limit_h_min -14
_diffrn_reflns_limit_k_max 17
_diffrn_reflns_limit_k_min -17
_diffrn_reflns_limit_l_max 23
_diffrn_reflns_limit_l_min -23
_diffrn_reflns_number 14789
_diffrn_reflns_theta_full 25
_diffrn_reflns_theta_max 25
_diffrn_reflns_theta_min 3.02
_exptl_absorpt_coefficient_mu 6.48
_exptl_absorpt_correction_T_max 0.5997
_exptl_absorpt_correction_T_min 0.3642
_exptl_absorpt_correction_type multi-scan
_exptl_absorpt_process_details '(ABSCOR; Higashi, 1995)'
_exptl_crystal_colour Yellow
_exptl_crystal_density_diffrn 1.85
_exptl_crystal_density_method 'not measured'
_exptl_crystal_description Prism
_exptl_crystal_F_000 1928
_exptl_crystal_size_max 0.2
_exptl_crystal_size_mid 0.12
_exptl_crystal_size_min 0.09
_refine_diff_density_max 0.577
_refine_diff_density_min -0.713
_refine_ls_extinction_method none
_refine_ls_goodness_of_fit_ref 1.089
_refine_ls_hydrogen_treatment mixed
_refine_ls_matrix_type full
_refine_ls_number_parameters 218
_refine_ls_number_reflns 3161
_refine_ls_number_restraints 0
_refine_ls_restrained_S_all 1.089
_refine_ls_R_factor_all 0.0418
_refine_ls_R_factor_gt 0.0277
_refine_ls_shift/su_max 0.001
_refine_ls_shift/su_mean 0
_refine_ls_structure_factor_coef Fsqd
_refine_ls_weighting_details 'calc w=1/[\s^2^(Fo^2^)+(0.0095P)^2^+13.9423P] where P=(Fo^2^+2Fc^2^)/3'
_refine_ls_weighting_scheme calc
_refine_ls_wR_factor_ref 0.0469
_reflns_number_gt 2495
_reflns_number_total 3161
_reflns_threshold_expression I>2\s(I)
_cod_data_source_file bt5541.cif
_cod_data_source_block I
_cod_original_sg_symbol_H-M 'C 2/c'
_cod_database_code 2230252
_cod_database_fobs_code 2230252

loop_
_symmetry_equiv_pos_as_xyz
'x, y, z'
'-x, y, -z+1/2'
'x+1/2, y+1/2, z'
'-x+1/2, y+1/2, -z+1/2'
'-x, -y, -z'
'x, -y, z-1/2'
'-x+1/2, -y+1/2, -z'
'x+1/2, -y+1/2, z-1/2'

loop_
_atom_site_type_symbol
_atom_site_label
_atom_site_fract_x
_atom_site_fract_y
_atom_site_fract_z
_atom_site_U_iso_or_equiv
_atom_site_adp_type
_atom_site_calc_flag
_atom_site_refinement_flags
_atom_site_occupancy
_atom_site_disorder_assembly
_atom_site_disorder_group
Pt Pt1 0.5 0.247997(17) 0.25 0.01380(6) Uani d S 1 . .
Br Br1 0.67746(3) 0.24647(3) 0.199294(18) 0.02189(10) Uani d . 1 . .
Cl Cl1 0.06034(12) 0.09593(10) 0.19017(7) 0.0479(3) Uani d . 1 . .
Cl Cl2 -0.0238(3) 0.26606(18) 0.2359(2) 0.0593(12) Uani d P 0.5 . .
P P1 0.40680(8) 0.24595(8) 0.14711(5) 0.0152(2) Uani d . 1 . .
C C1 0.4819(3) 0.2713(2) 0.07256(19) 0.0166(9) Uani d . 1 . .
C C2 0.5531(4) 0.2057(3) 0.0482(2) 0.0276(11) Uani d . 1 . .
H H2 0.5621 0.1485 0.0706 0.033 Uiso calc R 1 . .
C C3 0.6107(4) 0.2230(3) -0.0081(2) 0.0330(12) Uani d . 1 . .
H H3 0.6581 0.1774 -0.0245 0.04 Uiso calc R 1 . .
C C4 0.5996(4) 0.3062(3) -0.0405(2) 0.0276(11) Uani d . 1 . .
H H4 0.6405 0.3183 -0.0786 0.033 Uiso calc R 1 . .
C C5 0.5295(4) 0.3713(3) -0.0178(2) 0.0274(11) Uani d . 1 . .
H H5 0.5203 0.428 -0.0408 0.033 Uiso calc R 1 . .
C C6 0.4719(3) 0.3544(3) 0.0389(2) 0.0231(10) Uani d . 1 . .
H H6 0.4249 0.4006 0.0549 0.028 Uiso calc R 1 . .
C C7 0.3475(3) 0.1333(2) 0.1283(2) 0.0153(9) Uani d . 1 . .
C C8 0.3484(3) 0.0654(3) 0.1772(2) 0.0181(10) Uani d . 1 . .
H H8 0.381 0.0775 0.2199 0.022 Uiso calc R 1 . .
C C9 0.3014(4) -0.0204(3) 0.1635(2) 0.0246(10) Uani d . 1 . .
H H9 0.3021 -0.0664 0.1969 0.03 Uiso calc R 1 . .
C C10 0.2541(4) -0.0387(3) 0.1017(2) 0.0243(10) Uani d . 1 . .
H H10 0.22 -0.0964 0.0932 0.029 Uiso calc R 1 . .
C C11 0.2563(4) 0.0275(3) 0.0518(2) 0.0278(11) Uani d . 1 . .
H H11 0.2259 0.014 0.0087 0.033 Uiso calc R 1 . .
C C12 0.3027(4) 0.1131(3) 0.0648(2) 0.0248(10) Uani d . 1 . .
H H12 0.3041 0.1581 0.0307 0.03 Uiso calc R 1 . .
C C13 0.2975(3) 0.3308(3) 0.14371(19) 0.0171(9) Uani d . 1 . .
C C14 0.1927(3) 0.3134(3) 0.1176(2) 0.0250(10) Uani d . 1 . .
H H14 0.1743 0.254 0.1009 0.03 Uiso calc R 1 . .
C C15 0.1145(4) 0.3834(3) 0.1160(2) 0.0330(12) Uani d . 1 . .
H H15 0.0427 0.3715 0.0985 0.04 Uiso calc R 1 . .
C C16 0.1417(4) 0.4701(3) 0.1400(2) 0.0359(13) Uani d . 1 . .
H H16 0.0882 0.5174 0.1392 0.043 Uiso calc R 1 . .
C C17 0.2453(4) 0.4882(3) 0.1649(2) 0.0346(12) Uani d . 1 . .
H H17 0.2639 0.5481 0.1804 0.041 Uiso calc R 1 . .
C C18 0.3229(4) 0.4186(3) 0.1673(2) 0.0253(11) Uani d . 1 . .
H H18 0.3943 0.431 0.1854 0.03 Uiso calc R 1 . .
C C19 0.0326(8) 0.1586(7) 0.2592(6) 0.035(3) Uani d P 0.5 . .
H H19 0.093(8) 0.172(7) 0.280(5) 0.04(3) Uiso d P 0.5 . .

loop_
_atom_site_aniso_label
_atom_site_aniso_U_11
_atom_site_aniso_U_22
_atom_site_aniso_U_33
_atom_site_aniso_U_12
_atom_site_aniso_U_13
_atom_site_aniso_U_23
Pt1 0.01756(11) 0.01119(10) 0.01270(11) 0 0.00113(8) 0
Br1 0.0228(2) 0.0222(2) 0.0209(2) -0.0013(2) 0.00405(17) -0.0001(2)
Cl1 0.0518(8) 0.0557(8) 0.0375(8) -0.0015(7) 0.0168(7) -0.0071(7)
Cl2 0.064(3) 0.0486(16) 0.068(4) 0.0134(16) 0.031(2) 0.0093(17)
P1 0.0188(5) 0.0119(4) 0.0148(5) 0.0016(5) 0.0016(4) 0.0005(5)
C1 0.017(2) 0.020(2) 0.013(2) -0.0013(16) -0.0015(17) 0.0012(16)
C2 0.033(3) 0.026(2) 0.024(3) 0.005(2) 0.006(2) 0.004(2)
C3 0.034(3) 0.039(3) 0.027(3) 0.012(2) 0.009(2) -0.006(2)
C4 0.027(3) 0.039(3) 0.017(2) -0.007(2) 0.006(2) 0.001(2)
C5 0.037(3) 0.025(2) 0.019(2) -0.006(2) 0.000(2) 0.007(2)
C6 0.028(2) 0.022(2) 0.020(2) -0.0002(19) 0.003(2) -0.0006(19)
C7 0.020(2) 0.0112(19) 0.015(2) 0.0001(17) 0.0033(18) -0.0007(17)
C8 0.022(2) 0.016(2) 0.016(2) 0.0024(18) 0.0012(19) 0.0003(18)
C9 0.034(3) 0.016(2) 0.024(3) -0.0021(19) 0.011(2) 0.0025(19)
C10 0.027(2) 0.020(2) 0.027(3) -0.0042(19) 0.005(2) -0.007(2)
C11 0.034(3) 0.029(2) 0.020(2) -0.004(2) -0.002(2) -0.009(2)
C12 0.035(3) 0.017(2) 0.022(3) -0.0028(19) 0.000(2) 0.0037(19)
C13 0.024(2) 0.018(2) 0.010(2) 0.0035(18) 0.0066(18) 0.0023(17)
C14 0.027(3) 0.026(2) 0.022(2) 0.0026(19) 0.004(2) 0.001(2)
C15 0.024(3) 0.048(3) 0.028(3) 0.012(2) 0.005(2) 0.015(2)
C16 0.043(3) 0.038(3) 0.028(3) 0.028(2) 0.012(2) 0.014(2)
C17 0.062(4) 0.020(2) 0.023(3) 0.016(2) 0.009(3) 0.001(2)
C18 0.032(3) 0.023(2) 0.021(3) 0.002(2) -0.003(2) 0.002(2)
C19 0.022(7) 0.052(6) 0.030(7) -0.003(4) -0.006(6) 0.001(5)

loop_
_atom_type_symbol
_atom_type_description
_atom_type_scat_dispersion_real
_atom_type_scat_dispersion_imag
_atom_type_scat_source
Pt Pt -1.7033 8.3905 'International Tables Vol C Tables 4.2.6.8 and 6.1.1.4'
Br Br -0.2901 2.4595 'International Tables Vol C Tables 4.2.6.8 and 6.1.1.4'
P P 0.1023 0.0942 'International Tables Vol C Tables 4.2.6.8 and 6.1.1.4'
C C 0.0033 0.0016 'International Tables Vol C Tables 4.2.6.8 and 6.1.1.4'
H H 0 0 'International Tables Vol C Tables 4.2.6.8 and 6.1.1.4'
Cl Cl 0.1484 0.1585 'International Tables Vol C Tables 4.2.6.8 and 6.1.1.4'

loop_
_geom_angle_atom_site_label_1
_geom_angle_atom_site_label_2
_geom_angle_atom_site_label_3
_geom_angle_site_symmetry_1
_geom_angle_site_symmetry_3
_geom_angle
_geom_angle_publ_flag
P1 Pt1 P1 . 2_655 178.54(6) ?
P1 Pt1 Br1 . . 92.30(3) ?
P1 Pt1 Br1 2_655 . 87.69(3) ?
P1 Pt1 Br1 . 2_655 87.69(3) ?
P1 Pt1 Br1 2_655 2_655 92.30(3) ?
Br1 Pt1 Br1 . 2_655 178.96(3) ?
Cl2 Cl2 C19 2 2 90.3(4) ?
Cl2 Cl2 C19 2 . 62.9(3) ?
C13 P1 C7 . . 108.31(19) ?
C13 P1 C1 . . 103.16(18) ?
C7 P1 C1 . . 102.66(17) ?
C13 P1 Pt1 . . 111.00(13) ?
C7 P1 Pt1 . . 111.91(13) ?
C1 P1 Pt1 . . 118.91(13) ?
C6 C1 C2 . . 117.8(4) ?
C6 C1 P1 . . 122.5(3) ?
C2 C1 P1 . . 119.6(3) ?
C3 C2 C1 . . 120.8(4) ?
C3 C2 H2 . . 119.6 ?
C1 C2 H2 . . 119.6 ?
C4 C3 C2 . . 120.3(4) ?
C4 C3 H3 . . 119.9 ?
C2 C3 H3 . . 119.9 ?
C5 C4 C3 . . 119.9(4) ?
C5 C4 H4 . . 120.1 ?
C3 C4 H4 . . 120.1 ?
C4 C5 C6 . . 120.1(4) ?
C4 C5 H5 . . 120 ?
C6 C5 H5 . . 120 ?
C5 C6 C1 . . 121.1(4) ?
C5 C6 H6 . . 119.4 ?
C1 C6 H6 . . 119.4 ?
C8 C7 C12 . . 119.2(4) ?
C8 C7 P1 . . 119.8(3) ?
C12 C7 P1 . . 121.0(3) ?
C7 C8 C9 . . 120.1(4) ?
C7 C8 H8 . . 120 ?
C9 C8 H8 . . 120 ?
C10 C9 C8 . . 120.4(4) ?
C10 C9 H9 . . 119.8 ?
C8 C9 H9 . . 119.8 ?
C9 C10 C11 . . 120.0(4) ?
C9 C10 H10 . . 120 ?
C11 C10 H10 . . 120 ?
C12 C11 C10 . . 120.1(4) ?
C12 C11 H11 . . 119.9 ?
C10 C11 H11 . . 119.9 ?
C11 C12 C7 . . 120.1(4) ?
C11 C12 H12 . . 119.9 ?
C7 C12 H12 . . 119.9 ?
C14 C13 C18 . . 119.1(4) ?
C14 C13 P1 . . 123.9(3) ?
C18 C13 P1 . . 117.0(3) ?
C13 C14 C15 . . 119.9(4) ?
C13 C14 H14 . . 120.1 ?
C15 C14 H14 . . 120.1 ?
C16 C15 C14 . . 120.0(4) ?
C16 C15 H15 . . 120 ?
C14 C15 H15 . . 120 ?
C17 C16 C15 . . 120.5(4) ?
C17 C16 H16 . . 119.8 ?
C15 C16 H16 . . 119.8 ?
C16 C17 C18 . . 119.7(4) ?
C16 C17 H17 . . 120.1 ?
C18 C17 H17 . . 120.1 ?
C17 C18 C13 . . 120.8(4) ?
C17 C18 H18 . . 119.6 ?
C13 C18 H18 . . 119.6 ?
C19 C19 Cl2 2 2 87.8(4) ?
C19 C19 Cl1 2 . 82.2(13) ?
Cl2 C19 Cl1 2 . 126.8(7) ?
C19 C19 Cl2 2 . 62.8(3) ?
Cl1 C19 Cl2 . . 110.2(6) ?
C19 C19 Cl1 2 2 69.5(12) ?
Cl2 C19 Cl1 2 2 114.8(7) ?
Cl1 C19 Cl1 . 2 110.0(5) ?
Cl2 C19 Cl1 . 2 110.3(6) ?
C19 C19 H19 2 . 166(7) ?
Cl2 C19 H19 2 . 78(7) ?
Cl1 C19 H19 . . 109(7) ?
Cl2 C19 H19 . . 104(7) ?
Cl1 C19 H19 2 . 113(7) ?

loop_
_geom_bond_atom_site_label_1
_geom_bond_atom_site_label_2
_geom_bond_site_symmetry_2
_geom_bond_distance
_geom_bond_publ_flag
Pt1 P1 . 2.3245(9) ?
Pt1 P1 2_655 2.3245(9) ?
Pt1 Br1 . 2.4417(4) ?
Pt1 Br1 2_655 2.4417(4) ?
Cl1 C19 . 1.708(12) ?
Cl1 C19 2 1.807(11) ?
Cl2 Cl2 2 0.796(6) ?
Cl2 C19 2 1.569(11) ?
Cl2 C19 . 1.763(10) ?
P1 C13 . 1.820(4) ?
P1 C7 . 1.825(4) ?
P1 C1 . 1.831(4) ?
C1 C6 . 1.389(5) ?
C1 C2 . 1.394(6) ?
C2 C3 . 1.385(6) ?
C2 H2 . 0.95 ?
C3 C4 . 1.378(6) ?
C3 H3 . 0.95 ?
C4 C5 . 1.370(6) ?
C4 H4 . 0.95 ?
C5 C6 . 1.389(6) ?
C5 H5 . 0.95 ?
C6 H6 . 0.95 ?
C7 C8 . 1.395(5) ?
C7 C12 . 1.400(6) ?
C8 C9 . 1.396(5) ?
C8 H8 . 0.95 ?
C9 C10 . 1.376(6) ?
C9 H9 . 0.95 ?
C10 C11 . 1.392(6) ?
C10 H10 . 0.95 ?
C11 C12 . 1.390(6) ?
C11 H11 . 0.95 ?
C12 H12 . 0.95 ?
C13 C14 . 1.391(6) ?
C13 C18 . 1.393(6) ?
C14 C15 . 1.397(6) ?
C14 H14 . 0.95 ?
C15 C16 . 1.386(7) ?
C15 H15 . 0.95 ?
C16 C17 . 1.371(7) ?
C16 H16 . 0.95 ?
C17 C18 . 1.389(6) ?
C17 H17 . 0.95 ?
C18 H18 . 0.95 ?
C19 C19 2 0.865(18) ?
C19 Cl2 2 1.569(10) ?
C19 Cl1 2 1.807(11) ?
C19 H19 . 0.86(9) ?
